data_7052296
loop_
_publ_author_name
'Emeric Lefebvre'
'Fran\,coise Conan'
'Nathalie Cosquer'
'Jean-Michel Kerbaol'
'Mathieu Marchivie'
'Jean Sala-Pala'
'Marek M. Kubicki'
'Estelle Vigier'
'Carlos J. Gomez Garcia'

_publ_section_title
;
 Syntheses, structural characterisation and magnetic properties of
 Fe(<small>II</small>) and Mn(<small>II</small>) compounds with the
 pentacyanopropenido ligand; structural characterisation of a
 substituted pyrazolo[1,5-<i>a</i>]pyrimidine
;
_journal_issue 8
_journal_name_full 'New Journal of Chemistry'
_journal_page_first 1197
_journal_paper_doi 10.1039/b605030a
_journal_volume 30
_journal_year 2006
_chemical_formula_sum 'C16 H8 Mn N10 O4'
_chemical_formula_weight 459.26
_chemical_name_systematic
;
?
;
_space_group_IT_number 14
_symmetry_cell_setting monoclinic
_symmetry_space_group_name_Hall '-P 2ybc'
_symmetry_space_group_name_H-M 'P 1 21/c 1'
_atom_sites_solution_hydrogens difmap
_atom_sites_solution_primary direct
_atom_sites_solution_secondary difmap
_audit_creation_method SHELXL-97
_cell_angle_alpha 90.00
_cell_angle_beta 91.522(2)
_cell_angle_gamma 90.00
_cell_formula_units_Z 2
_cell_length_a 5.4059(2)
_cell_length_b 10.5483(3)
_cell_length_c 17.5513(7)
_cell_measurement_reflns_used 2280
_cell_measurement_temperature 120(2)
_cell_measurement_theta_max 30.508
_cell_measurement_theta_min 1.018
_cell_volume 1000.48(6)
_computing_cell_refinement 'HKL Scalepack (Otwinowski & Minor, 1997)'
_computing_data_collection 'KappaCCD supergui'
_computing_data_reduction 'Denzo & Scalepack (Otwinowski& Minor, 1997)'
_computing_molecular_graphics 'ORTEP3 (Farrugia, 1997)'
_computing_publication_material 'SHELXL-97 (Sheldrick, 1997)'
_computing_structure_refinement 'SHELXL-97 (Sheldrick, 1997)'
_computing_structure_solution 'SHELXS-97 (Sheldrick, 1990)'
_diffrn_ambient_temperature 120(2)
_diffrn_measured_fraction_theta_full 0.854
_diffrn_measured_fraction_theta_max 0.854
_diffrn_measurement_device_type KappaCCD
_diffrn_measurement_method CCD
_diffrn_radiation_monochromator graphite
_diffrn_radiation_source 'fine-focus sealed tube'
_diffrn_radiation_type MoK\a
_diffrn_radiation_wavelength 0.71073
_diffrn_reflns_av_R_equivalents 0.0275
_diffrn_reflns_av_sigmaI/netI 0.0601
_diffrn_reflns_limit_h_max 7
_diffrn_reflns_limit_h_min -7
_diffrn_reflns_limit_k_max 12
_diffrn_reflns_limit_k_min -14
_diffrn_reflns_limit_l_max 24
_diffrn_reflns_limit_l_min -24
_diffrn_reflns_number 4250
_diffrn_reflns_theta_full 30.47
_diffrn_reflns_theta_max 30.47
_diffrn_reflns_theta_min 3.77
_exptl_absorpt_coefficient_mu 0.707
_exptl_absorpt_correction_type none
_exptl_crystal_colour yellow
_exptl_crystal_density_diffrn 1.525
_exptl_crystal_density_method 'not measured'
_exptl_crystal_description irregular
_exptl_crystal_F_000 462
_exptl_crystal_size_max 0.20
_exptl_crystal_size_mid 0.15
_exptl_crystal_size_min 0.10
_refine_diff_density_max 0.361
_refine_diff_density_min -0.676
_refine_diff_density_rms 0.080
_refine_ls_extinction_method none
_refine_ls_goodness_of_fit_ref 1.034
_refine_ls_hydrogen_treatment refall
_refine_ls_matrix_type full
_refine_ls_number_parameters 158
_refine_ls_number_reflns 2597
_refine_ls_number_restraints 0
_refine_ls_restrained_S_all 1.034
_refine_ls_R_factor_all 0.0643
_refine_ls_R_factor_gt 0.0392
_refine_ls_shift/su_max 0.000
_refine_ls_shift/su_mean 0.000
_refine_ls_structure_factor_coef Fsqd
_refine_ls_weighting_details 'calc w=1/[\s^2^(Fo^2^)+(0.0448P)^2^+0.0593P] where P=(Fo^2^+2Fc^2^)/3'
_refine_ls_weighting_scheme calc
_refine_ls_wR_factor_gt 0.0842
_refine_ls_wR_factor_ref 0.0959
_reflns_number_gt 1943
_reflns_number_total 2597
_reflns_threshold_expression >2sigma(I)
_cod_data_source_file b605030a.txt
_cod_data_source_block newelx
_cod_original_sg_symbol_H-M P2~1~/c
_cod_database_code 7052296

loop_
_symmetry_equiv_pos_as_xyz
'x, y, z'
'-x, y+1/2, -z+1/2'
'-x, -y, -z'
'x, -y-1/2, z-1/2'

loop_
_atom_site_label
_atom_site_type_symbol
_atom_site_fract_x
_atom_site_fract_y
_atom_site_fract_z
_atom_site_U_iso_or_equiv
_atom_site_adp_type
_atom_site_occupancy
_atom_site_symmetry_multiplicity
_atom_site_calc_flag
_atom_site_refinement_flags
_atom_site_disorder_assembly
_atom_site_disorder_group
Mn Mn 0.0000 0.0000 0.0000 0.01559(13) Uani 1 2 d S . .
N1 N -0.1191(3) 0.15810(13) -0.07447(8) 0.0209(3) Uani 1 1 d . . .
N2 N 0.0444(3) 0.39603(14) -0.27186(9) 0.0260(4) Uani 1 1 d . . .
N3 N -0.6498(3) 0.34642(13) -0.01544(9) 0.0255(4) Uani 1 1 d . . .
N4 N -0.3589(3) 0.63756(14) -0.29117(9) 0.0264(4) Uani 1 1 d . . .
N5 N -0.9017(3) 0.64993(14) -0.11262(10) 0.0328(4) Uani 1 1 d . . .
C1 C -0.2205(3) 0.35612(14) -0.15441(9) 0.0165(4) Uani 1 1 d . . .
C2 C -0.4204(3) 0.43196(14) -0.13301(9) 0.0167(3) Uani 1 1 d . . .
C3 C -0.5160(3) 0.54139(16) -0.16651(9) 0.0182(4) Uani 1 1 d . . .
C4 C -0.1608(3) 0.24639(15) -0.11095(9) 0.0177(4) Uani 1 1 d . . .
C5 C -0.0756(3) 0.37945(15) -0.21958(9) 0.0190(4) Uani 1 1 d . . .
C6 C -0.5498(3) 0.38659(14) -0.06710(9) 0.0189(4) Uani 1 1 d . . .
C7 C -0.4236(3) 0.59396(14) -0.23475(9) 0.0195(4) Uani 1 1 d . . .
C8 C -0.7279(4) 0.60160(15) -0.13615(10) 0.0224(4) Uani 1 1 d . . .
O1 O -0.3158(3) 0.00991(13) 0.07110(8) 0.0233(3) Uani 1 1 d . . .
H1A H -0.317(5) -0.030(3) 0.1097(18) 0.062(9) Uiso 1 1 d . . .
H1B H -0.442(5) 0.056(2) 0.0668(13) 0.047(7) Uiso 1 1 d . . .
O2 O 0.2156(2) 0.12797(12) 0.07745(7) 0.0192(3) Uani 1 1 d . . .
H2A H 0.165(5) 0.127(2) 0.1231(16) 0.061(8) Uiso 1 1 d . . .
H2B H 0.202(5) 0.205(3) 0.0669(15) 0.057(8) Uiso 1 1 d . . .

loop_
_atom_site_aniso_label
_atom_site_aniso_U_11
_atom_site_aniso_U_22
_atom_site_aniso_U_33
_atom_site_aniso_U_23
_atom_site_aniso_U_13
_atom_site_aniso_U_12
Mn 0.0165(2) 0.0154(2) 0.0150(2) 0.00233(13) 0.00213(14) 0.00226(13)
N1 0.0215(8) 0.0190(7) 0.0225(8) 0.0037(6) 0.0033(6) 0.0040(6)
N2 0.0281(9) 0.0272(8) 0.0229(8) 0.0040(6) 0.0044(7) 0.0049(7)
N3 0.0287(9) 0.0226(7) 0.0253(8) 0.0016(6) 0.0057(7) -0.0010(6)
N4 0.0328(9) 0.0232(8) 0.0235(8) 0.0034(6) 0.0046(7) 0.0069(7)
N5 0.0340(10) 0.0275(8) 0.0374(10) 0.0051(7) 0.0095(8) 0.0095(7)
C1 0.0177(9) 0.0155(7) 0.0163(8) 0.0018(6) 0.0011(7) 0.0000(6)
C2 0.0186(9) 0.0160(8) 0.0154(8) -0.0005(6) 0.0003(7) -0.0035(6)
C3 0.0209(9) 0.0162(7) 0.0175(8) 0.0002(6) 0.0011(7) -0.0001(7)
C4 0.0156(9) 0.0193(8) 0.0182(8) -0.0037(6) 0.0019(7) -0.0007(7)
C5 0.0214(10) 0.0162(8) 0.0192(9) -0.0001(6) -0.0018(7) 0.0039(7)
C6 0.0192(9) 0.0148(8) 0.0226(9) -0.0009(7) 0.0000(7) 0.0022(7)
C7 0.0215(10) 0.0163(8) 0.0206(9) -0.0004(6) -0.0007(7) 0.0033(7)
C8 0.0273(11) 0.0175(8) 0.0225(9) 0.0026(7) 0.0025(8) 0.0024(7)
O1 0.0192(7) 0.0300(7) 0.0208(7) 0.0055(5) 0.0056(6) 0.0066(6)
O2 0.0223(7) 0.0164(6) 0.0191(7) 0.0012(5) 0.0044(5) 0.0011(5)

loop_
_atom_type_symbol
_atom_type_description
_atom_type_scat_dispersion_real
_atom_type_scat_dispersion_imag
_atom_type_scat_source
C C 0.0033 0.0016 'International Tables Vol C Tables 4.2.6.8 and 6.1.1.4'
H H 0.0000 0.0000 'International Tables Vol C Tables 4.2.6.8 and 6.1.1.4'
N N 0.0061 0.0033 'International Tables Vol C Tables 4.2.6.8 and 6.1.1.4'
Mn Mn 0.3368 0.7283 'International Tables Vol C Tables 4.2.6.8 and 6.1.1.4'
O O 0.0106 0.0060 'International Tables Vol C Tables 4.2.6.8 and 6.1.1.4'

loop_
_geom_angle_atom_site_label_1
_geom_angle_atom_site_label_2
_geom_angle_atom_site_label_3
_geom_angle
_geom_angle_site_symmetry_1
_geom_angle_site_symmetry_3
_geom_angle_publ_flag
O1 Mn O1 180.00(10) . 3 ?
O1 Mn N1 85.20(5) . 3 ?
O1 Mn N1 94.80(5) 3 3 ?
O1 Mn N1 94.80(5) . . ?
O1 Mn N1 85.20(5) 3 . ?
N1 Mn N1 180.00(7) 3 . ?
O1 Mn O2 91.55(5) . . ?
O1 Mn O2 88.45(5) 3 . ?
N1 Mn O2 87.51(5) 3 . ?
N1 Mn O2 92.49(5) . . ?
O1 Mn O2 88.45(5) . 3 ?
O1 Mn O2 91.55(5) 3 3 ?
N1 Mn O2 92.49(5) 3 3 ?
N1 Mn O2 87.51(5) . 3 ?
O2 Mn O2 180.00(7) . 3 ?
C4 N1 Mn 173.40(14) . . ?
C2 C1 C4 119.14(14) . . ?
C2 C1 C5 124.05(14) . . ?
C4 C1 C5 116.77(14) . . ?
C3 C2 C1 129.85(15) . . ?
C3 C2 C6 115.49(15) . . ?
C1 C2 C6 114.63(14) . . ?
C2 C3 C7 123.05(15) . . ?
C2 C3 C8 120.38(15) . . ?
C7 C3 C8 116.41(15) . . ?
N1 C4 C1 177.82(18) . . ?
N2 C5 C1 178.55(18) . . ?
N3 C6 C2 177.62(17) . . ?
N4 C7 C3 177.07(19) . . ?
N5 C8 C3 178.9(2) . . ?
Mn O1 H1A 119(2) . . ?
Mn O1 H1B 129.2(16) . . ?
H1A O1 H1B 111(3) . . ?
Mn O2 H2A 112.9(17) . . ?
Mn O2 H2B 114.4(18) . . ?
H2A O2 H2B 101(2) . . ?

loop_
_geom_bond_atom_site_label_1
_geom_bond_atom_site_label_2
_geom_bond_distance
_geom_bond_site_symmetry_2
_geom_bond_publ_flag
Mn O1 2.1438(13) . ?
Mn O1 2.1438(13) 3 ?
Mn N1 2.2045(14) 3 ?
Mn N1 2.2045(14) . ?
Mn O2 2.2236(12) . ?
Mn O2 2.2236(12) 3 ?
N1 C4 1.149(2) . ?
N2 C5 1.151(2) . ?
N3 C6 1.149(2) . ?
N4 C7 1.154(2) . ?
N5 C8 1.155(2) . ?
C1 C2 1.404(2) . ?
C1 C4 1.419(2) . ?
C1 C5 1.425(2) . ?
C2 C3 1.389(2) . ?
C2 C6 1.449(2) . ?
C3 C7 1.422(2) . ?
C3 C8 1.425(3) . ?
O1 H1A 0.80(3) . ?
O1 H1B 0.84(3) . ?
O2 H2A 0.85(3) . ?
O2 H2B 0.84(3) . ?
